data_4108703
loop_
_publ_author_name
'Stuart R. Miller'
'Gordon M. Pearce'
'Paul A. Wright'
'Francesca Bonino'
'Sachin Chavan'
'Silvia Bordiga'
'Irene Margiolaki'
'Nathalie Guillou'
'G\'erard F\'erey'
'Sandrine Bourrelly'
'Philip L. Llewellyn'

_publ_section_title
;
 Structural Transformations and Adsorption of Fuel-Related Gases of a
 Structurally Responsive Nickel Phosphonate Metal-Organic Framework,
 Ni-STA-12
;
_journal_name_full 'Journal of the American Chemical Society'
_journal_page_first 15967
_journal_page_last 15981
_journal_paper_doi 10.1021/ja804936z
_journal_volume 130
_journal_year 2008
_chemical_formula_sum 'C3 N Ni O6.94 P'
_chemical_formula_weight 250.65
_space_group_IT_number 148
_symmetry_cell_setting trigonal
_symmetry_space_group_name_Hall '-R 3'
_symmetry_space_group_name_H-M 'R -3 :H'
_audit_author_name stuart
_audit_creation_date 2008-04-23T12:58
_audit_creation_method 'from EXP file using GSAS2CIF'
_audit_update_record ' 2008-04-23T12:58  Initial CIF as created by GSAS2CIF'
_cell_angle_alpha 90.0
_cell_angle_beta 90.0
_cell_angle_gamma 120.0
_cell_formula_units_Z 18
_cell_length_a 27.83424(11)
_cell_length_b 27.83424
_cell_length_c 6.242081(26)
_cell_volume 4188.12(2)
_computing_structure_refinement GSAS
_diffrn_ambient_temperature 100
_diffrn_radiation_polarisn_ratio 0.95
_diffrn_radiation_probe x-ray
_diffrn_radiation_type synchrotron
_diffrn_radiation_wavelength 0.8002
_exptl_absorpt_correction_T_max 1.00000
_exptl_absorpt_correction_T_min 1.00000
_exptl_absorpt_process_details
;   GSAS Absorption/surface roughness correction: function number 0
 No correction is applied.
;
_pd_block_id 2008-04-23T12:58|STA12-AS-PREPARED|stuart|id31
_pd_calc_method 'Rietveld Refinement'
_pd_char_colour green
_pd_meas_2theta_range_inc 0.003
_pd_meas_2theta_range_max 47.979
_pd_meas_2theta_range_min 0.003
_pd_phase_name 'from F:/University/GSAS WORK/sta12as/sta12as.CIF'
_pd_proc_2theta_range_inc 0.003
_pd_proc_2theta_range_max 47.98292
_pd_proc_2theta_range_min 0.006917
_pd_proc_info_datetime 2008-04-23T12:58:13
_pd_proc_ls_background_function
;   GSAS Background function number 7 with 36 terms.
 Linear interpolation
      1:    1675.98     2:    1228.77     3:    963.592     4:    985.606    
      5:    871.432     6:    905.787     7:    1002.19     8:    1268.55    
      9:    1546.94    10:    1503.47    11:    1237.19    12:    1004.90    
     13:    928.344    14:    703.348    15:    679.310    16:    644.830    
     17:    575.126    18:    542.959    19:    513.924    20:    530.638    
     21:    528.073    22:    521.907    23:    468.409    24:    484.062    
     25:    460.735    26:    467.600    27:    511.815    28:    517.018    
     29:    492.538    30:    550.055    31:    557.242    32:    522.879    
     33:    556.078    34:    519.930    35:    482.865    36:    502.097    
;
_pd_proc_ls_peak_cutoff 0.00500
_pd_proc_ls_profile_function
;
 CW Profile function number 2 with  18 terms
 Profile coefficients for Simpson's rule integration of pseudovoigt function
 C.J. Howard (1982). J. Appl. Cryst.,15,615-620.
 P. Thompson, D.E. Cox & J.B. Hastings (1987). J. Appl. Cryst.,20,79-83.
 Peak tails are ignored  where the intensity is below 0.0050 times the peak
   Aniso. broadening axis   0.0   0.0   1.0
;
_pd_proc_ls_prof_R_factor 0.0411
_pd_proc_ls_prof_wR_expected 0.0244
_pd_proc_ls_prof_wR_factor 0.0596
_refine_ls_goodness_of_fit_all 2.45
_refine_ls_matrix_type full
_refine_ls_number_parameters 83
_refine_ls_number_restraints 0
_refine_ls_R_Fsqd_factor 0.07533
_refine_ls_shift/su_max 0.04
_refine_ls_shift/su_mean 0.00
_reflns_d_resolution_high 1.233
_reflns_d_resolution_low 13.917
_reflns_limit_h_max 22
_reflns_limit_h_min 0
_reflns_limit_k_max 11
_reflns_limit_k_min -10
_reflns_limit_l_max 5
_reflns_limit_l_min -5
_reflns_number_total 521
_cod_data_source_file ja804936z_si_002.cif
_cod_data_source_block STA12-AS-PREPARED_publ
_cod_original_cell_volume 4188.116(24)
_cod_original_sg_symbol_H-M 'R -3'
_cod_database_code 4108703
_cod_database_fobs_code 4108703
_gsas_exptl_extinct_corr_t_min 1.00000
_gsas_exptl_extinct_corr_t_max 1.00000

loop_
_symmetry_equiv_pos_site_id
_symmetry_equiv_pos_as_xyz
1 +x,+y,+z
2 -y,x-y,+z
3 y-x,-x,+z
-1 -x,-y,-z
-2 +y,y-x,-z
-3 x-y,+x,-z
101 +x+1/3,+y+2/3,+z+2/3
102 -y+1/3,x-y+2/3,+z+2/3
103 y-x+1/3,-x+2/3,+z+2/3
-101 -x+2/3,-y+1/3,-z+1/3
-102 +y+2/3,y-x+1/3,-z+1/3
-103 x-y+2/3,+x+1/3,-z+1/3
201 +x+2/3,+y+1/3,+z+1/3
202 -y+2/3,x-y+1/3,+z+1/3
203 y-x+2/3,-x+1/3,+z+1/3
-201 -x+1/3,-y+2/3,-z+2/3
-202 +y+1/3,y-x+2/3,-z+2/3
-203 x-y+1/3,+x+2/3,-z+2/3

loop_
_atom_site_type_symbol
_atom_site_label
_atom_site_fract_x
_atom_site_fract_y
_atom_site_fract_z
_atom_site_occupancy
_atom_site_thermal_displace_type
_atom_site_U_iso_or_equiv
_atom_site_symmetry_multiplicity
Ni NI1 0.30346(5) 0.02706(5) -0.28079(22) 1.0 Uiso 0.0033(4) 18
P P1 0.42359(11) 0.03931(12) -0.4292(5) 1.0 Uiso 0.0087(8) 18
O O1 0.47662(21) 0.09266(22) -0.4836(10) 1.0 Uiso 0.0060(10) 18
O O2 0.22306(22) 0.00589(19) -0.2202(10) 1.0 Uiso 0.0060(10) 18
O O3 0.41454(27) -0.13624(26) -0.5565(11) 0.99540 Uiso 0.0849(19) 18
O O7 0.28755(22) -0.05517(23) -0.2838(9) 1.0 Uiso 0.0060(10) 18
N N1 0.45300(28) 0.00842(29) -0.0437(12) 1.0 Uiso 0.0087(8) 18
C C1 0.4917(4) -0.0552(4) 0.0217(14) 1.0 Uiso 0.0087(8) 18
O O6 0.38652(22) 0.05057(22) -0.2688(9) 1.0 Uiso 0.0060(10) 18
O O4 0.36927(30) -0.22480(28) -0.2815(13) 0.96315 Uiso 0.0849(19) 18
C C2 0.44653(34) -0.0441(4) 0.0782(12) 1.0 Uiso 0.0087(8) 18
C C3 0.4369(4) -0.0134(4) -0.2718(13) 1.0 Uiso 0.0087(8) 18
O O5 0.37749(31) -0.21739(27) -0.8657(13) 0.97505 Uiso 0.0849(19) 18

loop_
_atom_type_symbol
_atom_type_number_in_cell
_atom_type_scat_dispersion_real
_atom_type_scat_dispersion_imag
_atom_type_scat_Cromer_Mann_a1
_atom_type_scat_Cromer_Mann_a2
_atom_type_scat_Cromer_Mann_a3
_atom_type_scat_Cromer_Mann_a4
_atom_type_scat_Cromer_Mann_b1
_atom_type_scat_Cromer_Mann_b2
_atom_type_scat_Cromer_Mann_b3
_atom_type_scat_Cromer_Mann_b4
_atom_type_scat_Cromer_Mann_c
_atom_type_scat_source
Ni 18.0 0.000 0.000 12.8376 3.87850 7.29200 0.25650 4.44380 12.1763 2.38000 66.3421 1.03410 International_Tables_Vol_C
P 18.0 0.000 0.000 6.43450 1.90670 4.17910 27.1570 1.78000 0.52600 1.49080 68.1645 1.11490 International_Tables_Vol_C
O 124.806 0.000 0.000 3.04850 13.2771 2.28680 5.70110 1.54630 0.32390 0.86700 32.9089 0.25080 International_Tables_Vol_C
N 18.0 0.000 0.000 12.2126 0.00570 3.13220 9.89330 2.01250 28.9975 1.16630 0.58260 -11.529 International_Tables_Vol_C
C 54.0 0.000 0.000 2.31000 20.8439 1.02000 10.2075 1.58860 0.56870 0.86500 51.6512 0.21560 International_Tables_Vol_C

loop_
_geom_angle_atom_site_label_1
_geom_angle_atom_site_label_2
_geom_angle_atom_site_label_3
_geom_angle
_geom_angle_site_symmetry_1
_geom_angle_site_symmetry_3
_geom_angle_publ_flag
O2 NI1 O7 94.79(20) 1_555 1_555 n
O2 NI1 O7 90.69(21) 1_555 203_555 n
O2 NI1 O6 167.21(25) 1_555 1_555 n
O2 NI1 O6 90.00(22) 1_555 102_544 n
O7 NI1 O7 99.18(25) 1_555 203_555 n
O7 NI1 O6 86.46(17) 1_555 1_555 n
O7 NI1 O6 76.40(21) 1_555 102_544 n
O7 NI1 O6 76.55(19) 203_555 1_555 n
O7 NI1 O6 175.57(23) 203_555 102_544 n
O6 NI1 O6 102.65(24) 1_555 102_544 n
O1 P1 O7 114.6(4) 1_555 102_544 n
O1 P1 O6 111.10(35) 1_555 1_555 n
O1 P1 C3 113.0(4) 1_555 1_555 n
O7 P1 O6 107.48(32) 102_544 1_555 n
O7 P1 C3 107.2(4) 102_544 1_555 n
O6 P1 C3 102.6(4) 1_555 1_555 n
NI1 O7 NI1 96.48(25) 1_555 102_544 n
NI1 O7 P1 127.3(4) 1_555 203_555 n
NI1 O7 P1 133.8(4) 102_544 203_555 n
C1 N1 C2 111.5(7) -1_655 1_555 n
C1 N1 C3 114.7(7) -1_655 1_555 n
C2 N1 C3 102.0(6) 1_555 1_555 n
N1 C1 C2 115.1(7) -1_655 1_555 n
NI1 O6 NI1 98.56(26) 1_555 203_555 n
NI1 O6 P1 130.83(32) 1_555 1_555 n
NI1 O6 P1 115.07(30) 203_555 1_555 n
N1 C2 C1 111.3(7) 1_555 1_555 n
P1 C3 N1 107.5(6) 1_555 1_555 n

loop_
_geom_bond_atom_site_label_1
_geom_bond_atom_site_label_2
_geom_bond_distance
_geom_bond_site_symmetry_2
_geom_bond_publ_flag
NI1 O2 2.044(5) 1_555 n
NI1 O7 2.103(5) 1_555 n
NI1 O7 2.133(6) 203_555 n
NI1 N1 2.193(7) 102_544 n
NI1 O6 2.066(5) 1_555 n
NI1 O6 2.104(6) 102_544 n
P1 O1 1.519(5) 1_555 n
P1 O7 1.487(5) 102_544 n
P1 O6 1.578(5) 1_555 n
P1 C3 1.948(10) 1_555 n
O1 P1 1.519(5) 1_555 n
O2 NI1 2.044(5) 1_555 n
O7 NI1 2.103(5) 1_555 n
O7 NI1 2.133(6) 102_544 n
O7 P1 1.487(5) 203_555 n
N1 NI1 2.193(7) 203_555 n
N1 C1 1.442(8) -1_655 n
N1 C2 1.576(9) 1_555 n
N1 C3 1.524(8) 1_555 n
C1 N1 1.442(8) -1_655 n
C1 C2 1.479(10) 1_555 n
O6 NI1 2.066(5) 1_555 n
O6 NI1 2.104(6) 203_555 n
O6 P1 1.578(5) 1_555 n
C2 N1 1.576(9) 1_555 n
C2 C1 1.479(10) 1_555 n
C3 P1 1.948(10) 1_555 n
C3 N1 1.524(8) 1_555 n
